data_4337431
loop_
_publ_author_name
'Tolpygin, Aleksei O.'
'Cherkasov, Anton V.'
'Fukin, Georgii K.'
'Trifonov, Alexander A.'

_publ_section_title
;
 Reversible Switching of Coordination Mode of ansa bis(Amidinate) Ligand
 in Ytterbium Complexes Driven by Oxidation State of the Metal Atom.
;
_journal_issue 3
_journal_name_full 'Inorganic chemistry'
_journal_page_first 1537
_journal_page_last 1543
_journal_paper_doi 10.1021/ic402530w
_journal_volume 53
_journal_year 2014
_chemical_formula_sum 'C78 H94 N8 S2 Yb2'
_chemical_formula_weight 1553.81
_chemical_name_systematic
; 
 ? 
;
_space_group_IT_number 2
_symmetry_cell_setting triclinic
_symmetry_space_group_name_Hall '-P 1'
_symmetry_space_group_name_H-M 'P -1'
_atom_sites_solution_hydrogens geom
_atom_sites_solution_primary direct
_atom_sites_solution_secondary difmap
_audit_creation_method SHELXL-97
_cell_angle_alpha 110.1800(10)
_cell_angle_beta 108.3000(10)
_cell_angle_gamma 94.1200(10)
_cell_formula_units_Z 1
_cell_length_a 12.0273(5)
_cell_length_b 12.6115(6)
_cell_length_c 13.6486(6)
_cell_measurement_reflns_used 900
_cell_measurement_temperature 100(2)
_cell_measurement_theta_max 30
_cell_measurement_theta_min 2
_cell_volume 1806.79(14)
_computing_cell_refinement 'Bruker SMART'
_computing_data_collection 'Bruker SMART'
_computing_data_reduction 'Bruker SHELXTL'
_computing_molecular_graphics 'Bruker SHELXTL'
_computing_publication_material 'Bruker SHELXTL'
_computing_structure_refinement 'SHELXL-97 (Sheldrick, 2008)'
_computing_structure_solution 'SHELXS-97 (Sheldrick, 2008)'
_diffrn_ambient_temperature 100(2)
_diffrn_measured_fraction_theta_full 0.996
_diffrn_measured_fraction_theta_max 0.996
_diffrn_measurement_device_type 'CCD area detector'
_diffrn_measurement_method 'phi and omega scans'
_diffrn_radiation_monochromator graphite
_diffrn_radiation_source 'fine-focus sealed tube'
_diffrn_radiation_type MoK\a
_diffrn_radiation_wavelength 0.71073
_diffrn_reflns_av_R_equivalents 0.0112
_diffrn_reflns_av_sigmaI/netI 0.0144
_diffrn_reflns_limit_h_max 14
_diffrn_reflns_limit_h_min -14
_diffrn_reflns_limit_k_max 15
_diffrn_reflns_limit_k_min -15
_diffrn_reflns_limit_l_max 16
_diffrn_reflns_limit_l_min -16
_diffrn_reflns_number 15786
_diffrn_reflns_theta_full 26.00
_diffrn_reflns_theta_max 26.00
_diffrn_reflns_theta_min 2.26
_exptl_absorpt_coefficient_mu 2.677
_exptl_absorpt_correction_T_max 0.7756
_exptl_absorpt_correction_T_min 0.6589
_exptl_absorpt_correction_type multi-scan
_exptl_absorpt_process_details 'SADABS (Sheldrick, 2008a)'
_exptl_crystal_colour red
_exptl_crystal_density_diffrn 1.428
_exptl_crystal_density_method 'not measured'
_exptl_crystal_description prism
_exptl_crystal_F_000 790
_exptl_crystal_size_max 0.17
_exptl_crystal_size_mid 0.13
_exptl_crystal_size_min 0.10
_refine_diff_density_max 1.287
_refine_diff_density_min -0.616
_refine_diff_density_rms 0.060
_refine_ls_extinction_method none
_refine_ls_goodness_of_fit_ref 1.063
_refine_ls_hydrogen_treatment constr
_refine_ls_matrix_type full
_refine_ls_number_parameters 416
_refine_ls_number_reflns 7082
_refine_ls_number_restraints 0
_refine_ls_restrained_S_all 1.063
_refine_ls_R_factor_all 0.0166
_refine_ls_R_factor_gt 0.0159
_refine_ls_shift/su_max 0.003
_refine_ls_shift/su_mean 0.000
_refine_ls_structure_factor_coef Fsqd
_refine_ls_weighting_details 'calc w=1/[\s^2^(Fo^2^)+(0.0228P)^2^+1.1388P] where P=(Fo^2^+2Fc^2^)/3'
_refine_ls_weighting_scheme calc
_refine_ls_wR_factor_gt 0.0406
_refine_ls_wR_factor_ref 0.0409
_reflns_number_gt 6849
_reflns_number_total 7082
_reflns_threshold_expression >2sigma(I)
_cod_data_source_file ic402530w_si_002.cif
_cod_data_source_block ybbisamm
_cod_depositor_comments
;
The following automatic conversions were performed:

'_symmetry_cell_setting' value 'Triclinic' changed to 'triclinic'
according to
/usr/data/users/saulius/automatic-downloads/current/ACS/lib/dictionaries/cif_core.dic
dictionary named 'cif_core.dic' version 2.4.2 from 2011-04-26.

Automatic conversion script
Id: cif_fix_values 2281 2013-09-26 08:29:07Z andrius 
;
_cod_original_sg_symbol_H-M P-1
_cod_database_code 4337431

loop_
_symmetry_equiv_pos_as_xyz
'x, y, z'
'-x, -y, -z'

loop_
_atom_site_label
_atom_site_type_symbol
_atom_site_fract_x
_atom_site_fract_y
_atom_site_fract_z
_atom_site_U_iso_or_equiv
_atom_site_adp_type
_atom_site_occupancy
_atom_site_symmetry_multiplicity
_atom_site_calc_flag
_atom_site_refinement_flags
Yb1 Yb 0.579652(6) 0.653371(6) 0.648853(6) 0.01507(3) Uani 1 1 d .
S1 S 0.58386(4) 0.55072(4) 0.44430(4) 0.01932(9) Uani 1 1 d .
N1 N 0.44050(14) 0.76812(13) 0.68119(13) 0.0205(3) Uani 1 1 d .
C1 C 0.31572(17) 0.74355(16) 0.65747(16) 0.0219(4) Uani 1 1 d .
N2 N 0.60958(14) 0.84679(13) 0.68367(13) 0.0210(3) Uani 1 1 d .
C2 C 0.23675(19) 0.72203(19) 0.54831(18) 0.0302(5) Uani 1 1 d .
N3 N 0.78122(13) 0.74187(13) 0.72986(12) 0.0171(3) Uani 1 1 d .
C3 C 0.1150(2) 0.6889(2) 0.5225(2) 0.0435(6) Uani 1 1 d .
H3A H 0.0605 0.6758 0.4499 0.052 Uiso 1 1 calc R
N4 N 0.71430(13) 0.61203(13) 0.78392(12) 0.0176(3) Uani 1 1 d .
C4 C 0.0722(2) 0.6748(2) 0.6002(2) 0.0486(7) Uani 1 1 d .
H4A H -0.0113 0.6517 0.5810 0.058 Uiso 1 1 calc R
C5 C 0.1504(2) 0.6941(2) 0.7066(2) 0.0377(5) Uani 1 1 d .
H5A H 0.1198 0.6831 0.7595 0.045 Uiso 1 1 calc R
C6 C 0.27281(18) 0.72928(17) 0.73720(17) 0.0253(4) Uani 1 1 d .
C7 C 0.2840(2) 0.7305(2) 0.46082(18) 0.0383(5) Uani 1 1 d .
H7A H 0.2172 0.7237 0.3940 0.057 Uiso 1 1 calc R
H7B H 0.3272 0.6682 0.4410 0.057 Uiso 1 1 calc R
H7C H 0.3385 0.8051 0.4905 0.057 Uiso 1 1 calc R
C8 C 0.3560(2) 0.75218(19) 0.85376(18) 0.0314(5) Uani 1 1 d .
H8A H 0.3092 0.7503 0.9006 0.047 Uiso 1 1 calc R
H8B H 0.4083 0.8283 0.8853 0.047 Uiso 1 1 calc R
H8C H 0.4046 0.6929 0.8514 0.047 Uiso 1 1 calc R
C9 C 0.50682(17) 0.86724(16) 0.69811(15) 0.0194(4) Uani 1 1 d .
C10 C 0.47533(19) 0.98783(17) 0.73514(17) 0.0261(4) Uani 1 1 d .
C11 C 0.3629(2) 0.99284(19) 0.7662(2) 0.0371(5) Uani 1 1 d .
H11A H 0.3512 1.0725 0.7908 0.056 Uiso 1 1 calc R
H11B H 0.3728 0.9655 0.8269 0.056 Uiso 1 1 calc R
H11C H 0.2931 0.9437 0.7006 0.056 Uiso 1 1 calc R
C12 C 0.4546(2) 1.03212(19) 0.63999(19) 0.0332(5) Uani 1 1 d .
H12A H 0.4694 1.1166 0.6716 0.050 Uiso 1 1 calc R
H12B H 0.3719 1.0015 0.5873 0.050 Uiso 1 1 calc R
H12C H 0.5094 1.0064 0.6007 0.050 Uiso 1 1 calc R
C13 C 0.5800(2) 1.06680(18) 0.84231(18) 0.0329(5) Uani 1 1 d .
H13A H 0.5629 1.1443 0.8688 0.049 Uiso 1 1 calc R
H13B H 0.6536 1.0708 0.8260 0.049 Uiso 1 1 calc R
H13C H 0.5901 1.0355 0.9003 0.049 Uiso 1 1 calc R
C14 C 0.72042(17) 0.90968(16) 0.70171(15) 0.0211(4) Uani 1 1 d .
C15 C 0.74640(19) 1.01057(17) 0.68449(17) 0.0277(4) Uani 1 1 d .
H15A H 0.6856 1.0530 0.6692 0.033 Uiso 1 1 calc R
C16 C 0.8597(2) 1.04919(18) 0.68947(18) 0.0309(5) Uani 1 1 d .
H16A H 0.8756 1.1179 0.6778 0.037 Uiso 1 1 calc R
C17 C 0.95011(19) 0.98892(18) 0.71116(17) 0.0275(4) Uani 1 1 d .
H17A H 1.0269 1.0150 0.7126 0.033 Uiso 1 1 calc R
C18 C 0.92735(18) 0.88998(17) 0.73082(15) 0.0228(4) Uani 1 1 d .
H18A H 0.9890 0.8483 0.7458 0.027 Uiso 1 1 calc R
C19 C 0.81535(17) 0.85166(15) 0.72870(15) 0.0189(4) Uani 1 1 d .
C20 C 0.79330(15) 0.71094(15) 0.81576(15) 0.0165(3) Uani 1 1 d .
C21 C 0.86746(16) 0.78882(16) 0.93953(15) 0.0189(4) Uani 1 1 d .
C22 C 0.87415(18) 0.72730(17) 1.01992(16) 0.0244(4) Uani 1 1 d .
H22A H 0.9199 0.7814 1.0969 0.037 Uiso 1 1 calc R
H22B H 0.9137 0.6620 1.0005 0.037 Uiso 1 1 calc R
H22C H 0.7931 0.6992 1.0137 0.037 Uiso 1 1 calc R
C23 C 0.79957(18) 0.88734(16) 0.97056(16) 0.0232(4) Uani 1 1 d .
H23A H 0.8397 0.9378 1.0498 0.035 Uiso 1 1 calc R
H23B H 0.7173 0.8546 0.9572 0.035 Uiso 1 1 calc R
H23C H 0.7987 0.9322 0.9243 0.035 Uiso 1 1 calc R
C24 C 0.99636(17) 0.83910(18) 0.95866(16) 0.0243(4) Uani 1 1 d .
H24A H 1.0406 0.8818 1.0390 0.037 Uiso 1 1 calc R
H24B H 0.9952 0.8913 0.9194 0.037 Uiso 1 1 calc R
H24C H 1.0355 0.7762 0.9297 0.037 Uiso 1 1 calc R
C25 C 0.73476(16) 0.52490(15) 0.82694(15) 0.0196(4) Uani 1 1 d .
C26 C 0.83257(18) 0.47129(17) 0.82065(17) 0.0265(4) Uani 1 1 d .
C27 C 0.8480(2) 0.38243(19) 0.8591(2) 0.0381(6) Uani 1 1 d .
H27A H 0.9141 0.3461 0.8560 0.046 Uiso 1 1 calc R
C28 C 0.7700(2) 0.3461(2) 0.9015(2) 0.0441(6) Uani 1 1 d .
H28A H 0.7826 0.2859 0.9280 0.053 Uiso 1 1 calc R
C29 C 0.6731(2) 0.3976(2) 0.90543(19) 0.0374(5) Uani 1 1 d .
H29A H 0.6188 0.3716 0.9340 0.045 Uiso 1 1 calc R
C30 C 0.65338(18) 0.48682(17) 0.86829(16) 0.0251(4) Uani 1 1 d .
C31 C 0.91895(19) 0.50881(19) 0.7740(2) 0.0342(5) Uani 1 1 d .
H31A H 0.9691 0.4516 0.7604 0.051 Uiso 1 1 calc R
H31B H 0.9696 0.5837 0.8278 0.051 Uiso 1 1 calc R
H31C H 0.8744 0.5156 0.7035 0.051 Uiso 1 1 calc R
C32 C 0.54988(19) 0.5445(2) 0.87603(18) 0.0306(5) Uani 1 1 d .
H32A H 0.5053 0.5101 0.9103 0.046 Uiso 1 1 calc R
H32B H 0.4971 0.5341 0.8008 0.046 Uiso 1 1 calc R
H32C H 0.5797 0.6271 0.9220 0.046 Uiso 1 1 calc R
C33 C 0.74095(16) 0.56858(17) 0.45194(16) 0.0215(4) Uani 1 1 d .
H33A H 0.7946 0.6080 0.5313 0.026 Uiso 1 1 calc R
H33B H 0.7600 0.4915 0.4222 0.026 Uiso 1 1 calc R
C34 C 0.76414(16) 0.63705(17) 0.38699(16) 0.0203(4) Uani 1 1 d .
C35 C 0.77183(19) 0.58196(18) 0.28255(17) 0.0266(4) Uani 1 1 d .
H35A H 0.7611 0.5003 0.2515 0.032 Uiso 1 1 calc R
C36 C 0.7951(2) 0.64530(19) 0.22300(19) 0.0324(5) Uani 1 1 d .
H36A H 0.7995 0.6069 0.1514 0.039 Uiso 1 1 calc R
C37 C 0.8120(2) 0.76461(19) 0.26840(19) 0.0320(5) Uani 1 1 d .
H37A H 0.8272 0.8081 0.2277 0.038 Uiso 1 1 calc R
C38 C 0.8065(2) 0.82013(19) 0.37335(19) 0.0316(5) Uani 1 1 d .
H38A H 0.8199 0.9020 0.4053 0.038 Uiso 1 1 calc R
C39 C 0.78157(18) 0.75703(18) 0.43171(17) 0.0259(4) Uani 1 1 d .
H39A H 0.7763 0.7958 0.5029 0.031 Uiso 1 1 calc R

loop_
_atom_site_aniso_label
_atom_site_aniso_U_11
_atom_site_aniso_U_22
_atom_site_aniso_U_33
_atom_site_aniso_U_23
_atom_site_aniso_U_13
_atom_site_aniso_U_12
Yb1 0.01461(5) 0.01425(5) 0.01418(5) 0.00455(3) 0.00388(3) 0.00115(3)
S1 0.0175(2) 0.0196(2) 0.0166(2) 0.00270(17) 0.00690(17) -0.00238(17)
N1 0.0207(8) 0.0195(8) 0.0203(8) 0.0062(6) 0.0077(6) 0.0041(6)
C1 0.0204(9) 0.0197(9) 0.0224(9) 0.0043(7) 0.0071(8) 0.0075(7)
N2 0.0224(8) 0.0163(7) 0.0222(8) 0.0066(6) 0.0066(6) 0.0022(6)
C2 0.0292(11) 0.0291(11) 0.0249(10) 0.0052(9) 0.0047(9) 0.0119(9)
N3 0.0191(7) 0.0158(7) 0.0145(7) 0.0050(6) 0.0051(6) 0.0008(6)
C3 0.0242(11) 0.0528(15) 0.0324(12) 0.0008(11) -0.0014(9) 0.0161(10)
N4 0.0165(7) 0.0165(7) 0.0173(7) 0.0061(6) 0.0041(6) 0.0003(6)
C4 0.0174(11) 0.0552(16) 0.0523(16) -0.0013(13) 0.0102(11) 0.0076(10)
C5 0.0297(11) 0.0366(12) 0.0445(13) 0.0046(10) 0.0226(10) 0.0065(10)
C6 0.0249(10) 0.0215(9) 0.0273(10) 0.0041(8) 0.0122(8) 0.0074(8)
C7 0.0489(14) 0.0377(13) 0.0203(10) 0.0086(9) 0.0051(10) 0.0101(11)
C8 0.0389(12) 0.0311(11) 0.0276(11) 0.0111(9) 0.0164(10) 0.0088(9)
C9 0.0250(9) 0.0179(9) 0.0137(8) 0.0052(7) 0.0053(7) 0.0064(7)
C10 0.0354(11) 0.0192(9) 0.0262(10) 0.0090(8) 0.0133(9) 0.0096(8)
C11 0.0500(14) 0.0235(11) 0.0488(14) 0.0134(10) 0.0306(12) 0.0178(10)
C12 0.0413(13) 0.0289(11) 0.0364(12) 0.0187(10) 0.0149(10) 0.0144(10)
C13 0.0497(14) 0.0182(10) 0.0256(10) 0.0035(8) 0.0127(10) 0.0061(9)
C14 0.0248(10) 0.0181(9) 0.0162(9) 0.0041(7) 0.0057(7) -0.0002(7)
C15 0.0330(11) 0.0191(9) 0.0275(10) 0.0097(8) 0.0064(9) 0.0014(8)
C16 0.0403(12) 0.0219(10) 0.0275(11) 0.0112(8) 0.0092(9) -0.0057(9)
C17 0.0279(10) 0.0271(10) 0.0213(10) 0.0070(8) 0.0068(8) -0.0084(8)
C18 0.0241(10) 0.0230(9) 0.0173(9) 0.0052(8) 0.0064(8) -0.0013(8)
C19 0.0245(9) 0.0159(8) 0.0125(8) 0.0038(7) 0.0050(7) -0.0020(7)
C20 0.0141(8) 0.0174(8) 0.0163(8) 0.0057(7) 0.0045(7) 0.0029(7)
C21 0.0196(9) 0.0184(9) 0.0147(8) 0.0049(7) 0.0037(7) -0.0007(7)
C22 0.0280(10) 0.0240(10) 0.0158(9) 0.0078(8) 0.0023(8) -0.0024(8)
C23 0.0266(10) 0.0212(9) 0.0179(9) 0.0048(7) 0.0066(8) 0.0030(8)
C24 0.0198(9) 0.0262(10) 0.0192(9) 0.0055(8) 0.0025(8) -0.0033(8)
C25 0.0202(9) 0.0164(8) 0.0158(8) 0.0055(7) 0.0000(7) -0.0011(7)
C26 0.0238(10) 0.0189(9) 0.0244(10) 0.0031(8) -0.0010(8) 0.0013(8)
C27 0.0383(13) 0.0224(11) 0.0360(12) 0.0077(9) -0.0056(10) 0.0078(9)
C28 0.0552(16) 0.0255(11) 0.0386(13) 0.0193(10) -0.0056(11) 0.0007(11)
C29 0.0459(14) 0.0298(11) 0.0306(12) 0.0174(10) 0.0034(10) -0.0081(10)
C30 0.0264(10) 0.0239(10) 0.0183(9) 0.0087(8) 0.0010(8) -0.0046(8)
C31 0.0244(11) 0.0279(11) 0.0416(13) 0.0034(10) 0.0115(10) 0.0069(9)
C32 0.0269(11) 0.0385(12) 0.0263(10) 0.0141(9) 0.0098(9) -0.0035(9)
C33 0.0158(9) 0.0268(10) 0.0214(9) 0.0086(8) 0.0074(7) 0.0018(7)
C34 0.0139(8) 0.0251(10) 0.0207(9) 0.0084(8) 0.0062(7) 0.0010(7)
C35 0.0312(11) 0.0234(10) 0.0251(10) 0.0065(8) 0.0144(9) 0.0006(8)
C36 0.0431(13) 0.0317(11) 0.0280(11) 0.0099(9) 0.0227(10) 0.0043(10)
C37 0.0409(12) 0.0303(11) 0.0334(11) 0.0158(9) 0.0216(10) 0.0044(9)
C38 0.0392(12) 0.0230(10) 0.0340(11) 0.0099(9) 0.0165(10) 0.0048(9)
C39 0.0289(10) 0.0258(10) 0.0221(10) 0.0069(8) 0.0113(8) 0.0036(8)

loop_
_atom_type_symbol
_atom_type_description
_atom_type_scat_dispersion_real
_atom_type_scat_dispersion_imag
_atom_type_scat_source
C C 0.0033 0.0016 'International Tables Vol C Tables 4.2.6.8 and 6.1.1.4'
H H 0.0000 0.0000 'International Tables Vol C Tables 4.2.6.8 and 6.1.1.4'
N N 0.0061 0.0033 'International Tables Vol C Tables 4.2.6.8 and 6.1.1.4'
S S 0.1246 0.1234 'International Tables Vol C Tables 4.2.6.8 and 6.1.1.4'
Yb Yb -0.3850 5.5486 'International Tables Vol C Tables 4.2.6.8 and 6.1.1.4'

loop_
_geom_angle_atom_site_label_1
_geom_angle_atom_site_label_2
_geom_angle_atom_site_label_3
_geom_angle
_geom_angle_site_symmetry_1
_geom_angle_site_symmetry_3
N4 Yb1 N2 112.44(6) . .
N4 Yb1 N3 57.33(5) . .
N2 Yb1 N3 67.26(5) . .
N4 Yb1 N1 123.98(5) . .
N2 Yb1 N1 56.21(6) . .
N3 Yb1 N1 117.93(5) . .
N4 Yb1 S1 114.60(4) . .
N2 Yb1 S1 104.91(4) . .
N3 Yb1 S1 94.73(4) . .
N1 Yb1 S1 121.35(4) . .
N4 Yb1 C20 30.31(5) . .
N2 Yb1 C20 84.12(5) . .
N3 Yb1 C20 29.60(5) . .
N1 Yb1 C20 116.77(5) . .
S1 Yb1 C20 114.79(4) . .
N4 Yb1 S1 97.04(4) . 2_666
N2 Yb1 S1 146.30(4) . 2_666
N3 Yb1 S1 146.21(4) . 2_666
N1 Yb1 S1 94.18(4) . 2_666
S1 Yb1 S1 75.278(15) . 2_666
C20 Yb1 S1 127.18(4) . 2_666
N4 Yb1 C9 121.51(5) . .
N2 Yb1 C9 28.06(6) . .
N3 Yb1 C9 92.31(5) . .
N1 Yb1 C9 28.17(6) . .
S1 Yb1 C9 116.82(4) . .
C20 Yb1 C9 100.77(5) . .
S1 Yb1 C9 121.16(4) 2_666 .
N4 Yb1 Yb1 109.70(4) . 2_666
N2 Yb1 Yb1 133.92(4) . 2_666
N3 Yb1 Yb1 125.77(4) . 2_666
N1 Yb1 Yb1 111.71(4) . 2_666
S1 Yb1 Yb1 38.360(10) . 2_666
C20 Yb1 Yb1 130.40(4) . 2_666
S1 Yb1 Yb1 36.918(9) 2_666 2_666
C9 Yb1 Yb1 127.75(4) . 2_666
C33 S1 Yb1 109.02(6) . .
C33 S1 Yb1 126.62(7) . 2_666
Yb1 S1 Yb1 104.720(15) . 2_666
C9 N1 C1 127.34(16) . .
C9 N1 Yb1 96.39(11) . .
C1 N1 Yb1 133.60(12) . .
C6 C1 C2 120.85(19) . .
C6 C1 N1 120.39(17) . .
C2 C1 N1 118.44(18) . .
C9 N2 C14 138.55(16) . .
C9 N2 Yb1 98.25(11) . .
C14 N2 Yb1 122.08(12) . .
C3 C2 C1 118.5(2) . .
C3 C2 C7 120.9(2) . .
C1 C2 C7 120.6(2) . .
C20 N3 C19 130.00(15) . .
C20 N3 Yb1 90.44(11) . .
C19 N3 Yb1 118.82(12) . .
C4 C3 C2 121.0(2) . .
C20 N4 C25 125.81(15) . .
C20 N4 Yb1 91.74(10) . .
C25 N4 Yb1 142.25(12) . .
C3 C4 C5 120.2(2) . .
C4 C5 C6 121.0(2) . .
C5 C6 C1 118.5(2) . .
C5 C6 C8 120.2(2) . .
C1 C6 C8 121.34(18) . .
N1 C9 N2 109.08(16) . .
N1 C9 C10 126.30(17) . .
N2 C9 C10 124.53(17) . .
N1 C9 Yb1 55.44(9) . .
N2 C9 Yb1 53.69(9) . .
C10 C9 Yb1 175.09(13) . .
C11 C10 C13 105.99(18) . .
C11 C10 C12 107.02(18) . .
C13 C10 C12 112.19(18) . .
C11 C10 C9 115.00(17) . .
C13 C10 C9 107.10(16) . .
C12 C10 C9 109.60(16) . .
C15 C14 N2 129.70(18) . .
C15 C14 C19 117.56(18) . .
N2 C14 C19 112.28(16) . .
C16 C15 C14 120.9(2) . .
C17 C16 C15 120.88(19) . .
C16 C17 C18 119.38(19) . .
C19 C18 C17 120.47(19) . .
C18 C19 C14 120.74(17) . .
C18 C19 N3 122.70(17) . .
C14 C19 N3 115.33(16) . .
N3 C20 N4 110.82(15) . .
N3 C20 C21 124.55(16) . .
N4 C20 C21 123.48(15) . .
N3 C20 Yb1 59.97(9) . .
N4 C20 Yb1 57.95(9) . .
C21 C20 Yb1 145.44(12) . .
C22 C21 C24 107.49(15) . .
C22 C21 C23 107.28(15) . .
C24 C21 C23 109.99(16) . .
C22 C21 C20 113.26(15) . .
C24 C21 C20 113.34(15) . .
C23 C21 C20 105.32(14) . .
C30 C25 C26 120.32(18) . .
C30 C25 N4 120.09(17) . .
C26 C25 N4 119.44(17) . .
C27 C26 C25 118.5(2) . .
C27 C26 C31 120.4(2) . .
C25 C26 C31 121.15(18) . .
C28 C27 C26 121.5(2) . .
C27 C28 C29 119.7(2) . .
C28 C29 C30 121.2(2) . .
C29 C30 C25 118.8(2) . .
C29 C30 C32 120.8(2) . .
C25 C30 C32 120.37(18) . .
C34 C33 S1 112.43(13) . .
C35 C34 C39 118.86(18) . .
C35 C34 C33 120.51(18) . .
C39 C34 C33 120.61(17) . .
C34 C35 C36 120.63(19) . .
C37 C36 C35 119.88(19) . .
C38 C37 C36 119.73(19) . .
C39 C38 C37 120.3(2) . .
C38 C39 C34 120.56(19) . .

loop_
_geom_bond_atom_site_label_1
_geom_bond_atom_site_label_2
_geom_bond_distance
_geom_bond_site_symmetry_2
Yb1 N4 2.2809(15) .
Yb1 N2 2.2962(15) .
Yb1 N3 2.3286(15) .
Yb1 N1 2.3369(15) .
Yb1 S1 2.6604(5) .
Yb1 C20 2.6896(17) .
Yb1 S1 2.7484(5) 2_666
Yb1 C9 2.8200(18) .
Yb1 Yb1 4.2834(2) 2_666
S1 C33 1.8521(19) .
S1 Yb1 2.7485(5) 2_666
N1 C9 1.339(2) .
N1 C1 1.418(2) .
C1 C6 1.399(3) .
C1 C2 1.411(3) .
N2 C9 1.340(2) .
N2 C14 1.405(2) .
C2 C3 1.389(3) .
C2 C7 1.505(3) .
N3 C20 1.328(2) .
N3 C19 1.422(2) .
C3 C4 1.372(4) .
N4 C20 1.358(2) .
N4 C25 1.416(2) .
C4 C5 1.385(4) .
C5 C6 1.390(3) .
C6 C8 1.502(3) .
C9 C10 1.544(3) .
C10 C11 1.538(3) .
C10 C13 1.541(3) .
C10 C12 1.542(3) .
C14 C15 1.403(3) .
C14 C19 1.420(3) .
C15 C16 1.387(3) .
C16 C17 1.385(3) .
C17 C18 1.390(3) .
C18 C19 1.386(3) .
C20 C21 1.548(2) .
C21 C22 1.534(3) .
C21 C24 1.538(3) .
C21 C23 1.546(3) .
C25 C30 1.405(3) .
C25 C26 1.409(3) .
C26 C27 1.393(3) .
C26 C31 1.503(3) .
C27 C28 1.375(4) .
C28 C29 1.381(4) .
C29 C30 1.391(3) .
C30 C32 1.500(3) .
C33 C34 1.503(3) .
C34 C35 1.390(3) .
C34 C39 1.394(3) .
C35 C36 1.391(3) .
C36 C37 1.387(3) .
C37 C38 1.386(3) .
C38 C39 1.382(3) .
